data_4078757
loop_
_publ_author_name
'Lecina, J.'
'Carrer, A.'
'\'Alvarez-Larena, A.'
'Mazzi, U.'
'Melendez-Alafort, L.'
'Suades, J.'

_publ_section_title
;
 New Bioconjugated Rhenium Carbonyls by Transmetalation Reaction with Zinc
 Derivatives
;
_journal_issue 16
_journal_name_full Organometallics
_journal_page_first 5884
_journal_paper_doi 10.1021/om300394v
_journal_volume 31
_journal_year 2012
_chemical_formula_moiety
; 
(Na 1+)4 ((C7 H9 N1 O2 S2 1-)4 Zn2) (H2 O)18 (C H4 O)1 
;
_chemical_formula_sum 'C29 H76 N4 Na4 O27 S8 Zn2'
_chemical_formula_weight 1392.12
_space_group_IT_number 2
_symmetry_cell_setting triclinic
_symmetry_space_group_name_Hall '-P 1'
_symmetry_space_group_name_H-M 'P -1'
_atom_sites_solution_hydrogens geom
_atom_sites_solution_primary direct
_atom_sites_solution_secondary difmap
_audit_creation_method SHELXL-97
_cell_angle_alpha 95.927(1)
_cell_angle_beta 94.450(1)
_cell_angle_gamma 95.064(1)
_cell_formula_units_Z 1
_cell_length_a 6.6256(3)
_cell_length_b 11.4304(6)
_cell_length_c 20.0706(10)
_cell_measurement_reflns_used 5194
_cell_measurement_temperature 296(2)
_cell_measurement_theta_max 28.73
_cell_measurement_theta_min 2.57
_cell_volume 1500.21(13)
_computing_cell_refinement 'SAINT 5.0 (Bruker)'
_computing_data_collection 'SMART 5.6 (Bruker)'
_computing_data_reduction 'SAINT 5.0 (Bruker)'
_computing_structure_refinement 'SHELXL-97 (Sheldrick, 1997)'
_computing_structure_solution 'SHELXS-97 (Sheldrick, 1990)'
_diffrn_ambient_temperature 296(2)
_diffrn_detector_area_resol_mean 8.13
_diffrn_measured_fraction_theta_full 0.991
_diffrn_measured_fraction_theta_max 0.883
_diffrn_measurement_device_type 'Bruker SMART-APEX diffractometer'
_diffrn_measurement_method '\f and \w scans'
_diffrn_radiation_monochromator graphite
_diffrn_radiation_source 'fine-focus sealed tube'
_diffrn_radiation_type MoK\a
_diffrn_radiation_wavelength 0.71073
_diffrn_reflns_av_R_equivalents 0.0134
_diffrn_reflns_av_sigmaI/netI 0.0311
_diffrn_reflns_limit_h_max 8
_diffrn_reflns_limit_h_min -6
_diffrn_reflns_limit_k_max 15
_diffrn_reflns_limit_k_min -15
_diffrn_reflns_limit_l_max 25
_diffrn_reflns_limit_l_min -23
_diffrn_reflns_number 8215
_diffrn_reflns_theta_full 25.00
_diffrn_reflns_theta_max 28.88
_diffrn_reflns_theta_min 1.80
_diffrn_standards_decay_% 0.1
_diffrn_standards_number 206
_exptl_absorpt_coefficient_mu 1.185
_exptl_absorpt_correction_T_max 0.9537
_exptl_absorpt_correction_T_min 0.6857
_exptl_absorpt_correction_type multi-scan
_exptl_absorpt_process_details 'SADABS, 2.05'
_exptl_crystal_colour colourless
_exptl_crystal_density_diffrn 1.541
_exptl_crystal_density_method 'not measured'
_exptl_crystal_description plate
_exptl_crystal_F_000 726
_exptl_crystal_size_max 0.30
_exptl_crystal_size_mid 0.24
_exptl_crystal_size_min 0.04
_refine_diff_density_max 0.398
_refine_diff_density_min -0.353
_refine_diff_density_rms 0.057
_refine_ls_extinction_coef 0.0042(5)
_refine_ls_extinction_method none
_refine_ls_goodness_of_fit_ref 1.042
_refine_ls_hydrogen_treatment mixed
_refine_ls_matrix_type full
_refine_ls_number_parameters 410
_refine_ls_number_reflns 6948
_refine_ls_number_restraints 46
_refine_ls_restrained_S_all 1.049
_refine_ls_R_factor_all 0.0382
_refine_ls_R_factor_gt 0.0321
_refine_ls_shift/su_max 0.001
_refine_ls_shift/su_mean 0.000
_refine_ls_structure_factor_coef Fsqd
_refine_ls_weighting_details 'calc w=1/[\s^2^(Fo^2^)+(0.0479P)^2^+0.2539P] where P=(Fo^2^+2Fc^2^)/3'
_refine_ls_weighting_scheme calc
_refine_ls_wR_factor_gt 0.0847
_refine_ls_wR_factor_ref 0.0882
_reflns_number_gt 5990
_reflns_number_total 6948
_reflns_threshold_expression >2sigma(I)
_cod_data_source_file om300394v_si_002.cif
_cod_data_source_block compound1
_cod_database_code 4078757

loop_
_symmetry_equiv_pos_as_xyz
'x, y, z'
'-x, -y, -z'

loop_
_atom_site_label
_atom_site_type_symbol
_atom_site_fract_x
_atom_site_fract_y
_atom_site_fract_z
_atom_site_U_iso_or_equiv
_atom_site_adp_type
_atom_site_occupancy
_atom_site_symmetry_multiplicity
_atom_site_calc_flag
_atom_site_refinement_flags
_atom_site_disorder_assembly
_atom_site_disorder_group
Zn Zn 0.57867(3) 0.842658(19) 0.485360(11) 0.03728(8) Uani 1 1 d . . .
S21 S 0.84240(8) 0.90893(5) 0.56895(3) 0.04114(12) Uani 1 1 d . . .
S22 S 0.44237(7) 1.00115(4) 0.58518(2) 0.03200(10) Uani 1 1 d . . .
C210 C 0.7051(3) 1.01238(16) 0.60819(8) 0.0303(4) Uani 1 1 d . . .
N211 N 0.7922(2) 1.09493(14) 0.65503(8) 0.0348(3) Uani 1 1 d . . .
C212 C 1.0120(3) 1.1106(2) 0.67567(10) 0.0446(5) Uani 1 1 d . . .
H12C H 1.0703 1.1850 0.6628 0.054 Uiso 1 1 calc R . .
H12D H 1.0777 1.0474 0.6527 0.054 Uiso 1 1 calc R . .
C213 C 1.0512(3) 1.10969(19) 0.75197(10) 0.0388(4) Uani 1 1 d . . .
H13C H 1.0052 1.0324 0.7641 0.047 Uiso 1 1 calc R . .
H13D H 1.1961 1.1242 0.7648 0.047 Uiso 1 1 calc R . .
C214 C 0.9410(3) 1.20332(16) 0.79036(9) 0.0307(4) Uani 1 1 d . . .
H14B H 0.9950 1.2802 0.7783 0.037 Uiso 1 1 calc R . .
C215 C 0.7155(3) 1.18652(18) 0.76574(9) 0.0372(4) Uani 1 1 d . . .
H15C H 0.6558 1.1121 0.7782 0.045 Uiso 1 1 calc R . .
H15D H 0.6471 1.2495 0.7877 0.045 Uiso 1 1 calc R . .
C216 C 0.6819(3) 1.18676(19) 0.68991(10) 0.0446(5) Uani 1 1 d . . .
H16C H 0.5377 1.1720 0.6759 0.053 Uiso 1 1 calc R . .
H16D H 0.7296 1.2637 0.6777 0.053 Uiso 1 1 calc R . .
C217 C 0.9781(3) 1.20760(15) 0.86671(9) 0.0294(3) Uani 1 1 d . . .
O218 O 1.1287(2) 1.16302(14) 0.89181(7) 0.0441(3) Uani 1 1 d . . .
O219 O 0.8574(2) 1.26037(13) 0.90208(7) 0.0414(3) Uani 1 1 d . . .
S11 S 0.66886(7) 0.66407(4) 0.41763(3) 0.03699(11) Uani 1 1 d . . .
S12 S 0.29507(8) 0.70388(5) 0.48382(3) 0.04196(13) Uani 1 1 d . . .
C110 C 0.4264(3) 0.61010(16) 0.43351(9) 0.0309(4) Uani 1 1 d . . .
N111 N 0.3451(2) 0.50313(14) 0.40841(8) 0.0329(3) Uani 1 1 d . . .
C112 C 0.4449(3) 0.42375(18) 0.36174(11) 0.0405(5) Uani 1 1 d . . .
H12A H 0.4561 0.3488 0.3798 0.049 Uiso 1 1 calc R . .
H12B H 0.5810 0.4585 0.3566 0.049 Uiso 1 1 calc R . .
C113 C 0.3217(3) 0.40329(17) 0.29349(10) 0.0353(4) Uani 1 1 d . . .
H13A H 0.3885 0.3511 0.2629 0.042 Uiso 1 1 calc R . .
H13B H 0.3151 0.4779 0.2748 0.042 Uiso 1 1 calc R . .
C114 C 0.1066(3) 0.34850(16) 0.30037(9) 0.0295(3) Uani 1 1 d . . .
H14A H 0.1186 0.2717 0.3172 0.035 Uiso 1 1 calc R . .
C115 C 0.0090(3) 0.42507(18) 0.35290(9) 0.0356(4) Uani 1 1 d . . .
H15A H -0.1206 0.3849 0.3609 0.043 Uiso 1 1 calc R . .
H15B H -0.0179 0.4986 0.3353 0.043 Uiso 1 1 calc R . .
C116 C 0.1395(3) 0.45326(18) 0.41965(9) 0.0383(4) Uani 1 1 d . . .
H16A H 0.0767 0.5095 0.4491 0.046 Uiso 1 1 calc R . .
H16B H 0.1483 0.3817 0.4414 0.046 Uiso 1 1 calc R . .
C117 C -0.0193(3) 0.32584(17) 0.23201(9) 0.0338(4) Uani 1 1 d . . .
O118 O 0.0590(2) 0.27222(14) 0.18373(7) 0.0455(3) Uani 1 1 d . . .
O119 O -0.1932(2) 0.35859(19) 0.22743(9) 0.0652(5) Uani 1 1 d . . .
Na1 Na 0.22094(11) 0.35572(7) 0.08694(4) 0.03822(18) Uani 1 1 d . . .
Na2 Na 0.47187(11) 0.10081(6) 0.07271(4) 0.03532(17) Uani 1 1 d . . .
O1 O 0.5644(2) 0.30781(12) 0.10684(7) 0.0357(3) Uani 1 1 d D . .
H1A H 0.626(3) 0.318(2) 0.1440(8) 0.047(7) Uiso 1 1 d D . .
H1B H 0.649(3) 0.334(2) 0.0841(12) 0.052(7) Uiso 1 1 d D . .
O2 O 0.1470(2) 0.15257(13) 0.03125(7) 0.0381(3) Uani 1 1 d D . .
H2A H 0.049(3) 0.119(2) 0.0452(13) 0.061(8) Uiso 1 1 d D . .
H2B H 0.116(4) 0.148(2) -0.0093(8) 0.059(8) Uiso 1 1 d D . .
O3 O 0.3189(3) 0.40026(15) 0.96856(9) 0.0502(4) Uani 1 1 d D . .
H3A H 0.411(4) 0.417(3) 0.9463(13) 0.070(9) Uiso 1 1 d D . .
H3B H 0.264(5) 0.343(2) 0.9451(15) 0.087(11) Uiso 1 1 d D . .
O4 O 0.8922(2) 0.38786(14) 0.03206(8) 0.0419(3) Uani 1 1 d D . .
H4A H 0.882(4) 0.351(2) -0.0059(9) 0.062(8) Uiso 1 1 d D . .
H4B H 0.852(4) 0.4509(17) 0.0319(16) 0.077(10) Uiso 1 1 d D . .
O5 O 0.3645(3) 0.55226(14) 0.12232(9) 0.0522(4) Uani 1 1 d D . .
H5A H 0.292(4) 0.606(2) 0.1238(15) 0.071(9) Uiso 1 1 d D . .
H5B H 0.447(4) 0.564(3) 0.1549(11) 0.067(9) Uiso 1 1 d D . .
O6 O 0.4623(3) 0.88663(14) 0.04901(8) 0.0437(3) Uani 1 1 d . . .
H6A H 0.367(5) 0.849(3) 0.0584(16) 0.070(9) Uiso 1 1 d . . .
H6B H 0.563(5) 0.867(3) 0.0730(18) 0.093(12) Uiso 1 1 d . . .
O7 O 0.8199(2) 0.08331(16) 0.10605(8) 0.0419(3) Uani 1 1 d . . .
H7A H 0.845(4) 0.024(3) 0.1168(15) 0.065(9) Uiso 1 1 d . . .
H7B H 0.871(4) 0.133(2) 0.1353(13) 0.047(7) Uiso 1 1 d . . .
O8 O 0.3407(3) 0.10285(17) 0.18138(10) 0.0646(5) Uani 1 1 d D . .
H8 H 0.279(6) 0.147(3) 0.184(2) 0.097 Uiso 1 1 d . . .
C81 C 0.4900(8) 0.1182(5) 0.2404(2) 0.0617(13) Uani 0.50 1 d PD A 1
H81A H 0.4201 0.1173 0.2806 0.093 Uiso 0.50 1 calc PR A 1
H81B H 0.5713 0.1923 0.2416 0.093 Uiso 0.50 1 calc PR A 1
H81C H 0.5761 0.0549 0.2378 0.093 Uiso 0.50 1 calc PR A 1
O9 O 0.6704(3) 0.58747(19) 0.23488(12) 0.0601(5) Uani 1 1 d . . .
H9A H 0.716(5) 0.517(3) 0.2327(16) 0.073(10) Uiso 1 1 d . . .
H9B H 0.663(6) 0.606(3) 0.2735(19) 0.096(14) Uiso 1 1 d . . .
O10 O 0.6273(8) 0.1360(4) 0.2807(2) 0.0918(14) Uani 0.50 1 d P B 2

loop_
_atom_site_aniso_label
_atom_site_aniso_U_11
_atom_site_aniso_U_22
_atom_site_aniso_U_33
_atom_site_aniso_U_23
_atom_site_aniso_U_13
_atom_site_aniso_U_12
Zn 0.04335(14) 0.03320(12) 0.03275(13) 0.00042(9) -0.00728(9) 0.00274(9)
S21 0.0376(2) 0.0477(3) 0.0355(3) -0.0107(2) -0.0055(2) 0.0155(2)
S22 0.0314(2) 0.0368(2) 0.0276(2) 0.00220(17) 0.00057(17) 0.00574(17)
C210 0.0348(9) 0.0343(9) 0.0220(8) 0.0038(7) 0.0004(7) 0.0058(7)
N211 0.0361(8) 0.0428(9) 0.0237(7) -0.0047(6) -0.0015(6) 0.0076(7)
C212 0.0331(10) 0.0654(14) 0.0303(10) -0.0101(9) 0.0045(8) -0.0062(9)
C213 0.0270(9) 0.0545(12) 0.0326(10) -0.0069(8) -0.0008(7) 0.0076(8)
C214 0.0340(9) 0.0317(9) 0.0250(8) 0.0006(7) -0.0009(7) 0.0015(7)
C215 0.0363(9) 0.0440(10) 0.0295(9) -0.0097(8) -0.0048(8) 0.0160(8)
C216 0.0539(12) 0.0453(11) 0.0316(10) -0.0106(8) -0.0136(9) 0.0212(10)
C217 0.0333(9) 0.0267(8) 0.0264(8) -0.0003(6) -0.0018(7) 0.0013(7)
O218 0.0459(8) 0.0558(9) 0.0311(7) 0.0014(6) -0.0064(6) 0.0202(7)
O219 0.0507(8) 0.0473(8) 0.0272(7) -0.0005(6) 0.0018(6) 0.0175(6)
S11 0.0306(2) 0.0362(2) 0.0418(3) -0.00412(19) -0.00002(19) 0.00302(18)
S12 0.0439(3) 0.0411(3) 0.0387(3) -0.0082(2) 0.0103(2) 0.0007(2)
C110 0.0334(9) 0.0339(9) 0.0243(8) 0.0023(7) -0.0049(7) 0.0043(7)
N111 0.0309(8) 0.0371(8) 0.0280(8) -0.0044(6) -0.0029(6) 0.0027(6)
C112 0.0293(9) 0.0376(10) 0.0507(12) -0.0104(9) -0.0067(8) 0.0088(7)
C113 0.0268(8) 0.0407(10) 0.0359(10) -0.0093(8) 0.0049(7) 0.0036(7)
C114 0.0270(8) 0.0329(9) 0.0270(8) -0.0019(7) 0.0002(7) 0.0030(7)
C115 0.0250(8) 0.0478(11) 0.0320(9) -0.0051(8) 0.0046(7) 0.0022(7)
C116 0.0399(10) 0.0434(11) 0.0288(9) -0.0017(8) 0.0045(8) -0.0059(8)
C117 0.0299(9) 0.0371(9) 0.0321(9) -0.0040(7) -0.0007(7) 0.0016(7)
O118 0.0436(8) 0.0573(9) 0.0322(7) -0.0123(6) 0.0003(6) 0.0091(7)
O119 0.0408(8) 0.0989(14) 0.0488(10) -0.0275(9) -0.0160(7) 0.0259(9)
Na1 0.0381(4) 0.0340(4) 0.0412(4) -0.0004(3) -0.0025(3) 0.0071(3)
Na2 0.0337(4) 0.0313(4) 0.0404(4) -0.0010(3) 0.0010(3) 0.0077(3)
O1 0.0312(7) 0.0375(7) 0.0371(8) 0.0042(6) -0.0025(6) 0.0016(5)
O2 0.0353(7) 0.0470(8) 0.0312(7) 0.0031(6) 0.0004(6) 0.0027(6)
O3 0.0512(10) 0.0482(9) 0.0484(10) -0.0037(7) 0.0064(8) -0.0012(7)
O4 0.0435(8) 0.0449(9) 0.0378(8) 0.0038(7) 0.0025(6) 0.0092(7)
O5 0.0630(11) 0.0385(8) 0.0523(10) -0.0073(7) -0.0104(8) 0.0184(8)
O6 0.0401(8) 0.0395(8) 0.0521(9) 0.0054(7) 0.0073(7) 0.0042(7)
O7 0.0365(7) 0.0370(8) 0.0498(9) -0.0020(7) -0.0050(6) 0.0051(6)
O8 0.0829(14) 0.0567(11) 0.0634(11) 0.0173(9) 0.0272(10) 0.0268(9)
C81 0.068(3) 0.051(3) 0.070(4) 0.018(3) 0.013(3) 0.012(2)
O9 0.0524(10) 0.0587(12) 0.0687(14) 0.0147(10) -0.0018(9) -0.0005(8)
O10 0.101(3) 0.098(3) 0.078(3) 0.041(3) -0.003(3) -0.009(3)

loop_
_atom_type_symbol
_atom_type_description
_atom_type_scat_dispersion_real
_atom_type_scat_dispersion_imag
_atom_type_scat_source
C C 0.0033 0.0016 'International Tables Vol C Tables 4.2.6.8 and 6.1.1.4'
H H 0.0000 0.0000 'International Tables Vol C Tables 4.2.6.8 and 6.1.1.4'
N N 0.0061 0.0033 'International Tables Vol C Tables 4.2.6.8 and 6.1.1.4'
O O 0.0106 0.0060 'International Tables Vol C Tables 4.2.6.8 and 6.1.1.4'
S S 0.1246 0.1234 'International Tables Vol C Tables 4.2.6.8 and 6.1.1.4'
Zn Zn 0.2839 1.4301 'International Tables Vol C Tables 4.2.6.8 and 6.1.1.4'
Na Na 0.0362 0.0249 'International Tables Vol C Tables 4.2.6.8 and 6.1.1.4'

loop_
_geom_angle_atom_site_label_1
_geom_angle_atom_site_label_2
_geom_angle_atom_site_label_3
_geom_angle
_geom_angle_site_symmetry_1
_geom_angle_site_symmetry_3
S21 Zn S12 131.47(2) . .
S21 Zn S22 105.71(2) . 2_676
S12 Zn S22 118.49(2) . 2_676
S21 Zn S11 109.532(18) . .
S12 Zn S11 75.285(18) . .
S22 Zn S11 108.854(19) 2_676 .
S21 Zn S22 69.492(16) . .
S12 Zn S22 93.826(17) . .
S22 Zn S22 85.699(16) 2_676 .
S11 Zn S22 164.690(19) . .
C210 S21 Zn 93.58(6) . .
C210 S22 Zn 101.10(6) . 2_676
C210 S22 Zn 77.94(6) . .
Zn S22 Zn 94.301(16) 2_676 .
N211 C210 S21 121.53(14) . .
N211 C210 S22 121.24(14) . .
S21 C210 S22 117.20(10) . .
C210 N211 C212 123.90(16) . .
C210 N211 C216 123.81(16) . .
C212 N211 C216 112.19(15) . .
N211 C212 C213 110.68(15) . .
N211 C212 H12C 109.5 . .
C213 C212 H12C 109.5 . .
N211 C212 H12D 109.5 . .
C213 C212 H12D 109.5 . .
H12C C212 H12D 108.1 . .
C214 C213 C212 111.49(17) . .
C214 C213 H13C 109.3 . .
C212 C213 H13C 109.3 . .
C214 C213 H13D 109.3 . .
C212 C213 H13D 109.3 . .
H13C C213 H13D 108.0 . .
C215 C214 C213 109.17(14) . .
C215 C214 C217 112.81(15) . .
C213 C214 C217 113.57(15) . .
C215 C214 H14B 107.0 . .
C213 C214 H14B 107.0 . .
C217 C214 H14B 107.0 . .
C216 C215 C214 111.90(17) . .
C216 C215 H15C 109.2 . .
C214 C215 H15C 109.2 . .
C216 C215 H15D 109.2 . .
C214 C215 H15D 109.2 . .
H15C C215 H15D 107.9 . .
N211 C216 C215 110.51(15) . .
N211 C216 H16C 109.5 . .
C215 C216 H16C 109.5 . .
N211 C216 H16D 109.5 . .
C215 C216 H16D 109.5 . .
H16C C216 H16D 108.1 . .
O218 C217 O219 122.67(17) . .
O218 C217 C214 119.69(16) . .
O219 C217 C214 117.60(15) . .
C110 S11 Zn 82.05(6) . .
C110 S12 Zn 86.15(6) . .
N111 C110 S12 121.59(14) . .
N111 C110 S11 121.95(14) . .
S12 C110 S11 116.46(10) . .
C110 N111 C112 123.46(16) . .
C110 N111 C116 124.27(16) . .
C112 N111 C116 112.12(15) . .
N111 C112 C113 109.91(15) . .
N111 C112 H12A 109.7 . .
C113 C112 H12A 109.7 . .
N111 C112 H12B 109.7 . .
C113 C112 H12B 109.7 . .
H12A C112 H12B 108.2 . .
C112 C113 C114 110.56(16) . .
C112 C113 H13A 109.5 . .
C114 C113 H13A 109.5 . .
C112 C113 H13B 109.5 . .
C114 C113 H13B 109.5 . .
H13A C113 H13B 108.1 . .
C115 C114 C113 109.44(14) . .
C115 C114 C117 113.56(15) . .
C113 C114 C117 111.38(15) . .
C115 C114 H14A 107.4 . .
C113 C114 H14A 107.4 . .
C117 C114 H14A 107.4 . .
C114 C115 C116 113.56(15) . .
C114 C115 H15A 108.9 . .
C116 C115 H15A 108.9 . .
C114 C115 H15B 108.9 . .
C116 C115 H15B 108.9 . .
H15A C115 H15B 107.7 . .
N111 C116 C115 110.29(15) . .
N111 C116 H16A 109.6 . .
C115 C116 H16A 109.6 . .
N111 C116 H16B 109.6 . .
C115 C116 H16B 109.6 . .
H16A C116 H16B 108.1 . .
O119 C117 O118 123.61(17) . .
O119 C117 C114 118.62(16) . .
O118 C117 C114 117.75(16) . .
C117 O118 Na1 128.88(14) . .
O5 Na1 O1 83.90(6) . .
O5 Na1 O4 101.94(6) . 1_455
O1 Na1 O4 162.84(6) . 1_455
O5 Na1 O2 164.85(7) . .
O1 Na1 O2 86.14(5) . .
O4 Na1 O2 84.62(6) 1_455 .
O5 Na1 O118 109.07(6) . .
O1 Na1 O118 101.09(6) . .
O4 Na1 O118 92.30(6) 1_455 .
O2 Na1 O118 84.03(5) . .
O5 Na1 O3 84.83(6) . 1_554
O1 Na1 O3 86.12(6) . 1_554
O4 Na1 O3 78.45(6) 1_455 1_554
O2 Na1 O3 83.13(6) . 1_554
O118 Na1 O3 164.81(6) . 1_554
O5 Na1 Na2 127.61(5) . .
O1 Na1 Na2 43.71(4) . .
O4 Na1 Na2 127.98(5) 1_455 .
O2 Na1 Na2 43.46(4) . .
O118 Na1 Na2 86.16(4) . .
O3 Na1 Na2 90.08(5) 1_554 .
O7 Na2 O2 168.99(7) . .
O7 Na2 O1 83.75(6) . .
O2 Na2 O1 87.58(5) . .
O7 Na2 O8 98.73(7) . .
O2 Na2 O8 87.05(6) . .
O1 Na2 O8 84.01(6) . .
O7 Na2 O6 82.38(6) . 1_545
O2 Na2 O6 106.35(6) . 1_545
O1 Na2 O6 166.07(6) . 1_545
O8 Na2 O6 96.81(7) . 1_545
O7 Na2 O6 93.09(6) . 2_665
O2 Na2 O6 80.83(6) . 2_665
O1 Na2 O6 94.58(6) . 2_665
O8 Na2 O6 167.85(7) . 2_665
O6 Na2 O6 87.48(6) 1_545 2_665
O7 Na2 Na1 127.20(5) . .
O2 Na2 Na1 45.04(4) . .
O1 Na2 Na1 43.59(4) . .
O8 Na2 Na1 76.14(5) . .
O6 Na2 Na1 150.06(5) 1_545 .
O6 Na2 Na1 94.50(4) 2_665 .
O7 Na2 Na2 87.02(5) . 2_655
O2 Na2 Na2 94.52(5) . 2_655
O1 Na2 Na2 135.68(5) . 2_655
O8 Na2 Na2 140.30(6) . 2_655
O6 Na2 Na2 44.75(4) 1_545 2_655
O6 Na2 Na2 42.73(4) 2_665 2_655
Na1 Na2 Na2 130.08(4) . 2_655
Na1 O1 Na2 92.70(5) . .
Na1 O1 H1A 122.6(17) . .
Na2 O1 H1A 111.0(17) . .
Na1 O1 H1B 118.5(19) . .
Na2 O1 H1B 110.6(18) . .
H1A O1 H1B 101(2) . .
Na2 O2 Na1 91.50(5) . .
Na2 O2 H2A 116(2) . .
Na1 O2 H2A 111.2(19) . .
Na2 O2 H2B 120.2(19) . .
Na1 O2 H2B 114.3(19) . .
H2A O2 H2B 104(3) . .
Na1 O3 H3A 145(2) 1_556 .
Na1 O3 H3B 101(2) 1_556 .
H3A O3 H3B 100(3) . .
Na1 O4 H4A 107.3(19) 1_655 .
Na1 O4 H4B 123(2) 1_655 .
H4A O4 H4B 112(3) . .
Na1 O5 H5A 120(2) . .
Na1 O5 H5B 118(2) . .
H5A O5 H5B 108(3) . .
Na2 O6 Na2 92.52(6) 1_565 2_665
Na2 O6 H6A 117(2) 1_565 .
Na2 O6 H6A 121(2) 2_665 .
Na2 O6 H6B 105(2) 1_565 .
Na2 O6 H6B 114(2) 2_665 .
H6A O6 H6B 106(3) . .
Na2 O7 H7A 116(2) . .
Na2 O7 H7B 114.4(17) . .
H7A O7 H7B 107(3) . .
C81 O8 Na2 117.1(2) . .
C81 O8 H8 108(3) . .
Na2 O8 H8 108(3) . .
O8 C81 H81A 109.5 . .
O8 C81 H81B 109.5 . .
H81A C81 H81B 109.5 . .
O8 C81 H81C 109.5 . .
H81A C81 H81C 109.5 . .
H81B C81 H81C 109.5 . .
H9A O9 H9B 105(3) . .

loop_
_geom_bond_atom_site_label_1
_geom_bond_atom_site_label_2
_geom_bond_distance
_geom_bond_site_symmetry_2
Zn S21 2.3433(5) .
Zn S12 2.3457(6) .
Zn S22 2.3972(5) 2_676
Zn S11 2.4780(5) .
Zn S22 2.8162(5) .
S21 C210 1.7189(18) .
S22 C210 1.7561(18) .
S22 Zn 2.3972(5) 2_676
C210 N211 1.320(2) .
N211 C212 1.473(2) .
N211 C216 1.479(2) .
C212 C213 1.534(3) .
C212 H12C 0.9700 .
C212 H12D 0.9700 .
C213 C214 1.526(2) .
C213 H13C 0.9700 .
C213 H13D 0.9700 .
C214 C215 1.526(2) .
C214 C217 1.528(2) .
C214 H14B 0.9800 .
C215 C216 1.521(3) .
C215 H15C 0.9700 .
C215 H15D 0.9700 .
C216 H16C 0.9700 .
C216 H16D 0.9700 .
C217 O218 1.255(2) .
C217 O219 1.262(2) .
S11 C110 1.7344(19) .
S12 C110 1.7329(19) .
C110 N111 1.324(2) .
N111 C112 1.471(2) .
N111 C116 1.473(2) .
C112 C113 1.524(3) .
C112 H12A 0.9700 .
C112 H12B 0.9700 .
C113 C114 1.528(2) .
C113 H13A 0.9700 .
C113 H13B 0.9700 .
C114 C115 1.520(2) .
C114 C117 1.535(2) .
C114 H14A 0.9800 .
C115 C116 1.526(3) .
C115 H15A 0.9700 .
C115 H15B 0.9700 .
C116 H16A 0.9700 .
C116 H16B 0.9700 .
C117 O119 1.242(2) .
C117 O118 1.263(2) .
O118 Na1 2.5223(18) .
Na1 O5 2.3759(18) .
Na1 O1 2.4003(15) .
Na1 O4 2.4382(17) 1_455
Na1 O2 2.4616(16) .
Na1 O3 2.599(2) 1_554
Na1 Na2 3.4774(10) .
Na2 O7 2.3822(16) .
Na2 O2 2.3926(16) .
Na2 O1 2.4057(15) .
Na2 O8 2.408(2) .
Na2 O6 2.4395(17) 1_545
Na2 O6 2.5309(19) 2_665
Na2 Na2 3.5917(15) 2_655
O1 H1A 0.815(15) .
O1 H1B 0.805(15) .
O2 H2A 0.806(15) .
O2 H2B 0.820(15) .
O3 Na1 2.599(2) 1_556
O3 H3A 0.807(16) .
O3 H3B 0.811(16) .
O4 Na1 2.4382(17) 1_655
O4 H4A 0.825(15) .
O4 H4B 0.792(16) .
O5 H5A 0.812(15) .
O5 H5B 0.810(15) .
O6 Na2 2.4395(17) 1_565
O6 Na2 2.5309(19) 2_665
O6 H6A 0.78(3) .
O6 H6B 0.85(4) .
O7 H7A 0.76(3) .
O7 H7B 0.81(3) .
O8 C81 1.469(4) .
O8 H8 0.68(4) .
C81 H81A 0.9600 .
C81 H81B 0.9600 .
C81 H81C 0.9600 .
O9 H9A 0.89(3) .
O9 H9B 0.79(4) .
